data_2010483
loop_
_publ_author_name
'Shi, Xiao-Hui'
'You, Xiao-Zeng'
'Li, Cun'
'Song, Bao-Lin'
'Li, Ting-Hao'
'Huang, Xiao-Ying'

_publ_section_title
;
 <i>trans</i>-[Co(salen)(py)~2~][BPh~4~]
;
_journal_issue 2
_journal_name_full 'Acta Crystallographica Section C'
_journal_page_first 206
_journal_page_last 207
_journal_paper_doi 10.1107/S0108270194009091
_journal_volume 51
_journal_year 1995
_chemical_formula_sum 'C50 H44 B Co N4 O2'
_chemical_formula_weight 802.67
_space_group_IT_number 14
_symmetry_cell_setting monoclinic
_symmetry_space_group_name_Hall '-P 2ybc'
_symmetry_space_group_name_H-M 'P 1 21/c 1'
_atom_type_scat_source IntTabIV
_cell_angle_alpha 90
_cell_angle_beta 113.22(9)
_cell_angle_gamma 90
_cell_formula_units_Z 4
_cell_length_a 16.740(10)
_cell_length_b 13.570(4)
_cell_length_c 19.65(2)
_cell_measurement_reflns_used 25
_cell_measurement_temperature 296
_cell_measurement_theta_max 14.74
_cell_measurement_theta_min 13.99
_cell_volume 4102(6)
_diffrn_measurement_device 'Enraf-Nonius CAD-4'
_diffrn_measurement_method \w/2\q
_diffrn_radiation_type MoK\a
_diffrn_radiation_wavelength 0.71069
_diffrn_reflns_av_R_equivalents 0.00469
_diffrn_reflns_limit_h_max 0
_diffrn_reflns_limit_h_min -19
_diffrn_reflns_limit_k_max 16
_diffrn_reflns_limit_k_min 0
_diffrn_reflns_limit_l_max 23
_diffrn_reflns_limit_l_min -23
_diffrn_reflns_number 7806
_diffrn_reflns_theta_max 25
_diffrn_standards_decay_% 4
_diffrn_standards_interval_time 60
_diffrn_standards_number 3
_exptl_absorpt_coefficient_mu 0.460
_exptl_absorpt_correction_T_max 1.000
_exptl_absorpt_correction_T_min 0.952
_exptl_absorpt_correction_type empirical
_exptl_crystal_colour 'Dark brown'
_exptl_crystal_density_diffrn 1.30
_exptl_crystal_description Prism
_exptl_crystal_size_max 0.45
_exptl_crystal_size_mid 0.27
_exptl_crystal_size_min 0.22
_refine_diff_density_max 0.27
_refine_diff_density_min -0.25
_refine_ls_extinction_method none
_refine_ls_goodness_of_fit_obs 1.17
_refine_ls_hydrogen_treatment refU
_refine_ls_number_parameters 523
_refine_ls_number_reflns 4728
_refine_ls_R_factor_obs 0.048
_refine_ls_shift/esd_max 0.003
_refine_ls_structure_factor_coef F
_refine_ls_weighting_details w=1/\s^2^(|F~o~|)
_refine_ls_weighting_scheme calc
_refine_ls_wR_factor_obs 0.056
_reflns_number_observed 4912
_reflns_number_total 7563
_reflns_observed_criterion I>=3\s(I)
_cod_data_source_file mu1116.cif
_cod_data_source_block mu1116_structure_1_of_1
_cod_depositor_comments
;
The following automatic conversions were performed:

'_refine_ls_weighting_scheme' value 'w=1/\s^2^(|F~o~|)' was changed
to 'calc'. New tag '_refine_ls_weighting_details' was created. The
value of the new tag was set to 'w=1/\s^2^(|F~o~|)'.

Automatic conversion script
Id: cif_fix_values 3143 2015-03-26 13:38:13Z robertas 
;
_cod_original_cell_volume 4102(5)
_cod_original_sg_symbol_H-M 'P 21/c'
_cod_original_formula_sum 'C50 H44 B1 Co1 N4 O2'
_cod_database_code 2010483

loop_
_symmetry_equiv_pos_as_xyz
x,y,z
x,1/2-y,1/2+z
-x,-y,-z
-x,1/2+y,1/2-z

loop_
_atom_site_label
_atom_site_fract_x
_atom_site_fract_y
_atom_site_fract_z
Co .30242(3) .41913(4) .24672(3)
O(1) .40700(10) .4136(2) .23180(10)
O(2) .36450(10) .3547(2) .33700(10)
N(1) .2379(2) .4771(2) .1533(2)
N(2) .2001(2) .4329(2) .2638(2)
C(1) .2669(3) .4999(3) .1036(2)
C(2) .1851(2) .3963(3) .3181(2)
C(3) .1448(3) .4935(3) .1379(2)
C(4) .1378(3) .5022(3) .2118(2)
C(11) .4215(2) .4548(3) .1769(2)
C(12) .3553(2) .4934(3) .1120(2)
C(13) .3775(3) .5362(3) .0569(2)
C(14) .4623(3) .5430(3) .0641(3)
C(15) .5273(3) .5056(3) .1282(3)
C(16) .5076(3) .4620(3) .1826(2)
C(21) .3294(2) .3155(3) .3798(2)
C(22) .2437(2) .3338(3) .3747(2)
C(23) .2155(3) .2936(3) .4274(3)
C(24) .2687(3) .2344(4) .4832(3)
C(25) .3517(3) .2139(3) .4871(3)
C(26) .3818(3) .2532(3) .4376(2)
N(3) .3438(2) .5484(2) .2955(2)
C(31) .3659(3) .5592(3) .3680(2)
C(32) .4052(3) .6428(3) .4067(2)
C(33) .4240(3) .7187(3) .3700(3)
C(34) .4010(4) .7095(3) .2951(3)
C(35) .3611(3) .6245(3) .2601(2)
N(4) .2720(2) .2858(2) .2041(2)
C(41) .3371(3) .2242(3) .2096(2)
C(42) .3235(3) .1304(3) .1814(3)
C(43) .2397(4) .0961(4) .1463(3)
C(44) .1731(3) .1574(4) .1408(3)
C(45) .1912(3) .2502(3) .1712(2)
B .8438(3) .2122(3) 1.0254(3)
C(51) .8873(2) .2413(3) .9657(2)
C(52) .9723(2) .2774(3) .9923(3)
C(53) 1.0155(3) .2998(3) .9463(3)
C(54) .9743(3) .2848(3) .8712(3)
C(55) .8911(3) .2490(3) .8426(2)
C(56) .8483(2) .2282(3) .8891(2)
C(61) .7480(2) .1594(3) .9827(2)
C(62) .6791(2) .2137(3) .9312(2)
C(63) .5969(3) .1731(4) .8933(2)
C(64) .5804(3) .0766(4) .9047(2)
C(65) .6458(3) .0216(3) .9551(2)
C(66) .7280(2) .0625(3) .9934(2)
C(71) .8301(2) .3097(3) 1.0693(2)
C(72) .7770(3) .3032(3) 1.1098(2)
C(73) .7600(3) .3831(3) 1.1461(2)
C(74) .7947(3) .4738(3) 1.1438(2)
C(75) .8488(3) .4830(3) 1.1067(2)
C(76) .8665(3) .4026(3) 1.0708(2)
C(81) .9127(2) .1348(3) 1.0838(2)
C(82) .9529(2) .1485(3) 1.1603(2)
C(83) 1.0108(3) .0795(3) 1.2062(2)
C(84) 1.0300(3) -.0055(3) 1.1790(2)
C(85) .9923(2) -.0218(3) 1.1030(2)
C(86) .9354(2) .0480(3) 1.0572(2)
H(1) .2253 .5219 .0563
H(2) .1298 .4118 .3207
H(3) .1237 .5521 .1070
H(4) .1097 .4393 .1096
H(5) .0797 .4893 .2083
H(6) .1517 .5593 .2310
H(7) .3317 .5623 .0129
H(8) .4769 .5730 .0251
H(9) .5886 .5122 .1355
H(10) .5535 .4344 .2260
H(11) .1577 .3082 .4239
H(12) .2471 .2046 .5179
H(13) .3903 .1731 .5279
H(14) .4402 .2374 .4418
H(15) .3534 .5047 .3944
H(16) .4203 .6475 .4600
H(17) .4534 .7778 .3958
H(18) .4122 .7633 .2675
H(19) .3444 .6198 .2066
H(20) .3970 .2481 .2359
H(21) .3734 .0976 .1872
H(22) .2273 .0304 .1247
H(23) .1131 .1350 .1157
H(24) .1429 .2928 .1685
H(25) 1.0015 .2897 1.0448
H(26) 1.0749 .3253 .9673
H(27) 1.0040 .3002 .8389
H(28) .8617 .2360 .7897
H(29) .7888 .2051 .8678
H(30) .6895 .2826 .9222
H(31) .5510 .2138 .8584
H(32) .5237 .0480 .8774
H(33) .6354 -.0465 .9649
H(34) .7727 .0227 1.0300
H(35) .7502 .2403 1.1111
H(36) .7241 .3759 1.1741
H(37) .7824 .5299 1.1673
H(38) .8739 .5461 1.1053
H(39) .9057 .4127 1.0455
H(40) .9398 .2071 1.1823
H(41) 1.0388 .0932 1.2586
H(42) 1.0679 -.0545 1.2119
H(43) 1.0052 -.0803 1.0814
H(44) .9103 .0361 1.0042

loop_
_geom_angle_atom_site_label_1
_geom_angle_atom_site_label_2
_geom_angle_atom_site_label_3
_geom_angle
_geom_angle_publ_flag
N(2) Co O(2) 94.70(10) yes
N(2) Co O(1) 176.30(10) yes
N(2) Co N(1) 85.5(2) yes
N(2) Co N(4) 93.80(10) yes
N(2) Co N(3) 89.70(10) yes
O(2) Co O(1) 85.80(10) yes
O(2) Co N(1) 176.80(10) yes
O(2) Co N(4) 85.90(10) yes
O(2) Co N(3) 89.90(10) yes
O(1) Co N(1) 94.30(10) yes
O(1) Co N(4) 89.80(10) yes
O(1) Co N(3) 86.70(10) yes
N(1) Co N(4) 90.90(10) yes
N(1) Co N(3) 93.30(10) yes
N(4) Co N(3) 174.70(10) yes
C(11) O(1) Co 126.3(2) yes
C(21) O(2) Co 124.9(2) yes
C(1) N(1) C(3) 119.3(3) yes
C(1) N(1) Co 126.4(3) yes
C(3) N(1) Co 114.2(3) yes
C(2) N(2) C(4) 120.3(3) yes
C(2) N(2) Co 126.8(3) yes
C(4) N(2) Co 112.6(3) yes
N(1) C(1) C(12) 125.5(4) yes
N(2) C(2) C(22) 125.0(4) yes
N(1) C(3) C(4) 106.9(3) yes
N(2) C(4) C(3) 108.4(3) yes
O(1) C(11) C(16) 118.6(4) yes
O(1) C(11) C(12) 124.0(3) yes
C(16) C(11) C(12) 117.4(4) no
C(13) C(12) C(11) 119.7(4) no
C(13) C(12) C(1) 117.7(4) no
C(11) C(12) C(1) 122.2(3) no
C(14) C(13) C(12) 121.8(4) no
C(13) C(14) C(15) 118.4(4) no
C(16) C(15) C(14) 121.3(4) no
C(15) C(16) C(11) 121.5(4) no
O(2) C(21) C(26) 117.7(3) no
O(2) C(21) C(22) 125.4(3) no
C(26) C(21) C(22) 116.9 no
C(23) C(22) C(21) 120.2(4) no
C(23) C(22) C(2) 118.4(4) no
C(21) C(22) C(2) 121.4(4) no
C(24) C(23) C(22) 121.2(4) no
C(23) C(24) C(25) 118.8(4) no
C(26) C(25) C(24) 121.6(4) no
C(25) C(26) C(21) 121.3(4) no
C(31) N(3) C(35) 116.4(4) yes
C(31) N(3) Co 120.7(3) yes
C(35) N(3) Co 122.4(3) yes
N(3) C(31) C(32) 123.5(4) yes
C(33) C(32) C(31) 119.3(4) yes
C(32) C(33) C(34) 118.2(4) yes
C(33) C(34) C(35) 119.3(4) yes
N(3) C(35) C(34) 123.4(4) yes
C(45) N(4) C(41) 116.6(3) yes
C(45) N(4) Co 125.3(3) yes
C(41) N(4) Co 118.1(3) yes
N(4) C(41) C(42) 123.0(4) yes
C(41) C(42) C(43) 119.4(4) yes
C(44) C(43) C(42) 118.3(4) yes
C(43) C(44) C(45) 119.4(4) yes
N(4) C(45) C(44) 123.3(4) yes
C(81) B C(71) 110.5(3) no
C(81) B C(61) 110.5(3) no
C(81) B C(51) 105.3(3) no
C(71) B C(61) 108.0(3) no
C(71) B C(51) 111.8(3) no
C(61) B C(51) 110.7(3) no
C(56) C(51) C(52) 115.0(4) no
C(56) C(51) B 125.8(3) no
C(52) C(51) B 119.1(3) no
C(53) C(52) C(51) 123.0(4) no
C(54) C(53) C(52) 119.6(4) no
C(55) C(54) C(53) 119.5(4) no
C(54) C(55) C(56) 120.4(4) no
C(55) C(56) C(51) 122.5(4) no
C(66) C(61) C(62) 115.1(3) no
C(66) C(61) B 125.2(3) no
C(62) C(61) B 119.6(3) no
C(63) C(62) C(61) 122.3(4) no
C(64) C(63) C(62) 120.6(4) no
C(65) C(64) C(63) 118.8(4) no
C(64) C(65) C(66) 120.6(4) no
C(61) C(66) C(65) 122.6(4) no
C(76) C(71) C(72) 114.3(4) no
C(76) C(71) B 126.0(3) no
C(72) C(71) B 119.7(3) no
C(73) C(72) C(71) 123.0(4) no
C(74) C(73) C(72) 120.6(4) no
C(73) C(74) C(75) 118.5(4) no
C(74) C(75) C(76) 120.9(4) no
C(75) C(76) C(71) 122.7(4) no
C(82) C(81) C(86) 115.3(3) no
C(82) C(81) B 125.0(3) no
C(86) C(81) B 119.7(3) no
C(83) C(82) C(81) 121.6(4) no
C(84) C(83) C(82) 121.8(4) no
C(83) C(84) C(85) 118.6(4) no
C(84) C(85) C(86) 119.5(4) no
C(85) C(86) C(81) 123.2(3) no

loop_
_geom_bond_atom_site_label_1
_geom_bond_atom_site_label_2
_geom_bond_site_symmetry_1
_geom_bond_site_symmetry_2
_geom_bond_distance
_geom_bond_publ_flag
Co N(2) . . 1.880(3) yes
Co O(2) . . 1.881(3) yes
Co O(1) . . 1.887(3) yes
Co N(1) . . 1.896(4) yes
Co N(4) . . 1.975(3) yes
Co N(3) . . 1.987(3) yes
O(1) C(11) . . 1.319(4) yes
O(2) C(21) . . 1.314(4) yes
N(1) C(1) . . 1.287(5) yes
N(1) C(3) . . 1.482(5) yes
N(2) C(2) . . 1.287(5) yes
N(2) C(4) . . 1.475(5) yes
C(1) C(12) . . 1.425(5) yes
C(2) C(22) . . 1.434(5) yes
C(3) C(4) . . 1.506(6) yes
C(11) C(16) . . 1.404(5) no
C(11) C(12) . . 1.420(5) no
C(12) C(13) . . 1.402(5) no
C(13) C(14) . . 1.372(6) no
C(14) C(15) . . 1.395(7) no
C(15) C(16) . . 1.370(6) no
C(21) C(26) . . 1.410(5) no
C(21) C(22) . . 1.420(5) no
C(22) C(23) . . 1.407(6) no
C(23) C(24) . . 1.367(6) no
C(24) C(25) . . 1.390(6) no
C(25) C(26) . . 1.369(6) no
N(3) C(31) . . 1.333(5) yes
N(3) C(35) . . 1.339(5) yes
C(31) C(32) . . 1.379(6) yes
C(32) C(33) . . 1.364(6) yes
C(33) C(34) . . 1.372(6) yes
C(34) C(35) . . 1.375(6) yes
N(4) C(45) . . 1.338(5) yes
N(4) C(41) . . 1.342(5) yes
C(41) C(42) . . 1.371(6) yes
C(42) C(43) . . 1.387(7) yes
C(43) C(44) . . 1.360(7) yes
C(44) C(45) . . 1.376(6) yes
B C(81) . . 1.645(5) no
B C(71) . . 1.645(6) no
B C(61) . . 1.651(5) no
B C(51) . . 1.655(6) no
C(51) C(56) . . 1.396(5) no
C(51) C(52) . . 1.397(5) no
C(52) C(53) . . 1.395(6) no
C(53) C(54) . . 1.375(6) no
C(54) C(55) . . 1.369(6) no
C(55) C(56) . . 1.393(5) no
C(61) C(66) . . 1.393(5) no
C(61) C(62) . . 1.406(5) no
C(62) C(63) . . 1.395(6) no
C(63) C(64) . . 1.375(6) no
C(64) C(65) . . 1.372(6) no
C(65) C(66) . . 1.396(5) no
C(71) C(76) . . 1.395(5) no
C(71) C(72) . . 1.411(5) no
C(72) C(73) . . 1.387(6) no
C(73) C(74) . . 1.369(6) no
C(74) C(75) . . 1.374(6) no
C(75) C(76) . . 1.393(6) no
C(81) C(82) . . 1.397(5) no
C(81) C(86) . . 1.401(5) no
C(82) C(83) . . 1.393(5) no
C(83) C(84) . . 1.364(6) no
C(84) C(85) . . 1.389(6) no
C(85) C(86) . . 1.392(5) no
